data_7029064
loop_
_publ_author_name
'Enamullah, Mohammed'
'Uddin, A. K. M. Royhan'
'Pescitelli, Gennaro'
'Berardozzi, Roberto'
'Makhloufi, Gamall'
'Vasylyeva, Vera'
'Chamayou, Anne-Christine'
'Janiak, Christoph'

_publ_section_title
;
 Induced chirality-at-metal and diastereoselectivity at \D/\L-configured
 distorted square-planar copper complexes by enantiopure Schiff base
 ligands: combined circular dichroism, DFT and X-ray structural studies.
;
_journal_issue 8
_journal_name_full 'Dalton transactions (Cambridge, England : 2003)'
_journal_page_first 3313
_journal_page_last 3329
_journal_paper_doi 10.1039/c3dt52871e
_journal_volume 43
_journal_year 2014
_chemical_absolute_configuration rmad
_chemical_formula_moiety 'C38 H32 Cu N2 O2'
_chemical_formula_sum 'C38 H32 Cu N2 O2'
_chemical_formula_weight 612.20
_chemical_name_systematic
; 
\D-Bis{(R)-N-(1-phenylethyl)-2-oxo-1-naphthaldiminato-
\k^2^N,O}copper(II)    
;
_space_group_IT_number 18
_symmetry_cell_setting orthorhombic
_symmetry_space_group_name_Hall 'P 2 2ab'
_symmetry_space_group_name_H-M 'P 21 21 2'
_atom_sites_solution_hydrogens geom
_atom_sites_solution_primary direct
_atom_sites_solution_secondary difmap
_audit_creation_method SHELXL-97
_cell_angle_alpha 90.00
_cell_angle_beta 90.00
_cell_angle_gamma 90.00
_cell_formula_units_Z 2
_cell_length_a 10.6477(14)
_cell_length_b 15.3321(15)
_cell_length_c 9.7742(19)
_cell_measurement_reflns_used 3870
_cell_measurement_temperature 296(2)
_cell_measurement_theta_max 24.3937
_cell_measurement_theta_min 2.3288
_cell_volume 1595.7(4)
_computing_cell_refinement
; 
APEX2 (Bruker, 2013) 
SAINT (Bruker, 2013)
;
_computing_data_collection 'GIS (Bruker)'
_computing_data_reduction
; 
SAINT (Bruker, 2013) 
XPREP (Sheldrick, 2008)
;
_computing_molecular_graphics 'DIAMOND (Crystal Impact, 2009)'
_computing_publication_material 'SHELXL-97 (Sheldrick, 2008)'
_computing_structure_refinement 'SHELXL-97 (Sheldrick, 2008)'
_computing_structure_solution 'SHELXS-97 (Sheldrick, 2008)'
_diffrn_ambient_temperature 296(2)
_diffrn_measured_fraction_theta_full 0.998
_diffrn_measured_fraction_theta_max 0.998
_diffrn_measurement_device_type
;
Bruker Kappa APEX-II CCD area detector' 
;
_diffrn_measurement_method '\w scans'
_diffrn_radiation_monochromator 'multilayer mirror'
_diffrn_radiation_source 'microfocus sealed tube'
_diffrn_radiation_type MoK\a
_diffrn_radiation_wavelength 0.71073
_diffrn_reflns_av_R_equivalents 0.0939
_diffrn_reflns_av_sigmaI/netI 0.0605
_diffrn_reflns_limit_h_max 12
_diffrn_reflns_limit_h_min -12
_diffrn_reflns_limit_k_max 18
_diffrn_reflns_limit_k_min -18
_diffrn_reflns_limit_l_max 11
_diffrn_reflns_limit_l_min -11
_diffrn_reflns_number 13900
_diffrn_reflns_theta_full 25.14
_diffrn_reflns_theta_max 25.14
_diffrn_reflns_theta_min 2.08
_exptl_absorpt_coefficient_mu 0.720
_exptl_absorpt_correction_T_max 0.8131
_exptl_absorpt_correction_T_min 0.8131
_exptl_absorpt_correction_type multi-scan
_exptl_absorpt_process_details
;
Sheldrick, G. M. (2012) SADABS. Bruker AXS Inc., Madison, Wisconsin, USA. 
;
_exptl_crystal_colour black
_exptl_crystal_density_diffrn 1.274
_exptl_crystal_density_method 'not measured'
_exptl_crystal_description block
_exptl_crystal_F_000 638
_exptl_crystal_size_max 0.30
_exptl_crystal_size_mid 0.30
_exptl_crystal_size_min 0.30
_refine_diff_density_max 0.590
_refine_diff_density_min -0.483
_refine_diff_density_rms 0.059
_refine_ls_abs_structure_details 'Flack H D (1983), Acta Cryst. A39, 876-881'
_refine_ls_abs_structure_Flack 0.04(2)
_refine_ls_extinction_method none
_refine_ls_goodness_of_fit_ref 1.013
_refine_ls_hydrogen_treatment constr
_refine_ls_matrix_type full
_refine_ls_number_parameters 196
_refine_ls_number_reflns 2856
_refine_ls_number_restraints 0
_refine_ls_restrained_S_all 1.013
_refine_ls_R_factor_all 0.0558
_refine_ls_R_factor_gt 0.0457
_refine_ls_shift/su_max 0.000
_refine_ls_shift/su_mean 0.000
_refine_ls_structure_factor_coef Fsqd
_refine_ls_weighting_details 'calc w=1/[\s^2^(Fo^2^)+(0.0697P)^2^+0.0000P] where P=(Fo^2^+2Fc^2^)/3'
_refine_ls_weighting_scheme calc
_refine_ls_wR_factor_gt 0.1136
_refine_ls_wR_factor_ref 0.1198
_reflns_number_gt 2430
_reflns_number_total 2856
_reflns_threshold_expression >2sigma(I)
_cod_data_source_file c3dt52871e.txt
_cod_data_source_block CuSL1-III
_cod_depositor_comments
;
The following automatic conversions were performed:

'_symmetry_cell_setting' value 'Orthorhombic' changed to
'orthorhombic' according to
/usr/data/users/saulius/automatic-downloads/current/RSC/lib/dictionaries/cif_core.dic
dictionary named 'cif_core.dic' version 2.4.2 from 2011-04-26.

Automatic conversion script
Id: cif_fix_values 2281 2013-09-26 08:29:07Z andrius 
;
_cod_original_sg_symbol_H-M P2(1)2(1)2
_cod_database_code 7029064

loop_
_symmetry_equiv_pos_as_xyz
'x, y, z'
'x+1/2, -y+1/2, -z'
'-x+1/2, y+1/2, -z'
'-x, -y, z'

loop_
_atom_site_label
_atom_site_type_symbol
_atom_site_fract_x
_atom_site_fract_y
_atom_site_fract_z
_atom_site_U_iso_or_equiv
_atom_site_adp_type
_atom_site_occupancy
_atom_site_symmetry_multiplicity
_atom_site_calc_flag
_atom_site_refinement_flags
Cu Cu 0.5000 0.5000 0.29027(6) 0.03944(19) Uani 1 2 d S
O O 0.6734(2) 0.51391(14) 0.2537(3) 0.0496(7) Uani 1 1 d .
N N 0.4792(3) 0.62545(17) 0.3213(3) 0.0424(7) Uani 1 1 d .
C1 C 0.7294(3) 0.5841(2) 0.2136(4) 0.0416(8) Uani 1 1 d .
C2 C 0.8577(4) 0.5748(3) 0.1717(5) 0.0572(11) Uani 1 1 d .
H2A H 0.8958 0.5202 0.1761 0.069 Uiso 1 1 calc R
C3 C 0.9242(4) 0.6439(3) 0.1260(5) 0.0602(11) Uani 1 1 d .
H3A H 1.0077 0.6358 0.1011 0.072 Uiso 1 1 calc R
C4 C 0.8709(4) 0.7279(2) 0.1148(4) 0.0503(10) Uani 1 1 d .
C5 C 0.9390(5) 0.7990(3) 0.0628(5) 0.0675(13) Uani 1 1 d .
H5A H 1.0228 0.7911 0.0388 0.081 Uiso 1 1 calc R
C6 C 0.8864(5) 0.8786(3) 0.0465(5) 0.0705(13) Uani 1 1 d .
H6A H 0.9335 0.9245 0.0113 0.085 Uiso 1 1 calc R
C7 C 0.7612(5) 0.8916(3) 0.0827(5) 0.0647(12) Uani 1 1 d .
H7A H 0.7239 0.9458 0.0696 0.078 Uiso 1 1 calc R
C8 C 0.6926(4) 0.8239(2) 0.1381(4) 0.0520(10) Uani 1 1 d .
H8A H 0.6096 0.8338 0.1636 0.062 Uiso 1 1 calc R
C9 C 0.7443(4) 0.7407(2) 0.1570(4) 0.0413(8) Uani 1 1 d .
C10 C 0.6756(3) 0.6674(2) 0.2130(4) 0.0377(7) Uani 1 1 d .
C11 C 0.5581(3) 0.6830(2) 0.2787(4) 0.0420(8) Uani 1 1 d .
H11A H 0.5362 0.7411 0.2923 0.050 Uiso 1 1 calc R
C12 C 0.3680(5) 0.6541(3) 0.4009(6) 0.0672(14) Uani 1 1 d .
H12A H 0.2966 0.6202 0.3667 0.081 Uiso 1 1 calc R
C13 C 0.3876(8) 0.6269(3) 0.5463(6) 0.129(3) Uani 1 1 d .
H13A H 0.4124 0.5667 0.5491 0.194 Uiso 1 1 calc R
H13B H 0.3108 0.6343 0.5964 0.194 Uiso 1 1 calc R
H13C H 0.4522 0.6622 0.5867 0.194 Uiso 1 1 calc R
C14 C 0.3346(4) 0.7489(3) 0.3805(5) 0.0627(12) Uani 1 1 d .
C15 C 0.3666(7) 0.8124(3) 0.4731(6) 0.094(2) Uani 1 1 d .
H15A H 0.4070 0.7967 0.5538 0.113 Uiso 1 1 calc R
C16 C 0.3397(9) 0.9004(4) 0.4484(7) 0.132(4) Uani 1 1 d .
H16A H 0.3594 0.9428 0.5129 0.158 Uiso 1 1 calc R
C17 C 0.2852(9) 0.9221(4) 0.3304(9) 0.132(3) Uani 1 1 d .
H17A H 0.2698 0.9808 0.3129 0.158 Uiso 1 1 calc R
C18 C 0.2510(7) 0.8625(5) 0.2343(8) 0.127(3) Uani 1 1 d .
H18A H 0.2116 0.8795 0.1537 0.153 Uiso 1 1 calc R
C19 C 0.2767(6) 0.7759(4) 0.2606(7) 0.0944(19) Uani 1 1 d .
H19A H 0.2545 0.7343 0.1958 0.113 Uiso 1 1 calc R

loop_
_atom_site_aniso_label
_atom_site_aniso_U_11
_atom_site_aniso_U_22
_atom_site_aniso_U_33
_atom_site_aniso_U_23
_atom_site_aniso_U_13
_atom_site_aniso_U_12
Cu 0.0462(3) 0.0296(3) 0.0426(3) 0.000 0.000 -0.0027(3)
O 0.0516(13) 0.0305(13) 0.0669(17) 0.0015(12) 0.0020(11) 0.0006(10)
N 0.0477(18) 0.0354(14) 0.0440(17) -0.0083(12) 0.0058(14) -0.0004(13)
C1 0.0423(18) 0.0384(18) 0.044(2) -0.0064(18) -0.0017(18) -0.0035(14)
C2 0.048(2) 0.052(2) 0.071(3) -0.007(2) 0.007(2) 0.0037(18)
C3 0.051(2) 0.067(3) 0.062(3) -0.011(2) 0.016(2) -0.006(2)
C4 0.059(2) 0.054(2) 0.038(2) -0.0017(18) 0.0025(18) -0.0139(19)
C5 0.071(3) 0.077(3) 0.054(3) -0.002(2) 0.017(2) -0.027(2)
C6 0.089(4) 0.068(3) 0.055(3) 0.010(2) 0.007(3) -0.028(3)
C7 0.099(4) 0.043(2) 0.051(3) 0.006(2) -0.012(3) -0.018(2)
C8 0.065(2) 0.046(2) 0.045(2) 0.0002(19) -0.0061(19) -0.0105(19)
C9 0.053(2) 0.0412(18) 0.0294(18) -0.0003(15) -0.0032(16) -0.0089(16)
C10 0.0416(16) 0.0368(17) 0.0348(19) -0.0003(16) -0.0057(16) -0.0030(14)
C11 0.0488(18) 0.0304(16) 0.047(2) -0.0050(18) 0.0038(18) -0.0028(15)
C12 0.076(3) 0.044(2) 0.082(4) -0.016(2) 0.040(3) -0.011(2)
C13 0.237(8) 0.066(3) 0.084(5) 0.021(3) 0.095(5) 0.028(4)
C14 0.065(3) 0.055(2) 0.068(3) -0.013(2) 0.026(2) 0.003(2)
C15 0.179(6) 0.050(3) 0.053(3) -0.009(2) 0.024(4) 0.001(3)
C16 0.275(11) 0.064(3) 0.057(4) -0.015(3) 0.049(5) 0.025(5)
C17 0.197(9) 0.072(4) 0.126(7) 0.000(4) 0.063(6) 0.054(5)
C18 0.139(6) 0.125(6) 0.117(6) 0.020(5) -0.006(5) 0.059(5)
C19 0.083(4) 0.093(4) 0.107(6) -0.021(4) 0.002(3) -0.002(3)

loop_
_atom_type_symbol
_atom_type_description
_atom_type_scat_dispersion_real
_atom_type_scat_dispersion_imag
_atom_type_scat_source
C C 0.0033 0.0016 'International Tables Vol C Tables 4.2.6.8 and 6.1.1.4'
H H 0.0000 0.0000 'International Tables Vol C Tables 4.2.6.8 and 6.1.1.4'
Cu Cu 0.3201 1.2651 'International Tables Vol C Tables 4.2.6.8 and 6.1.1.4'
N N 0.0061 0.0033 'International Tables Vol C Tables 4.2.6.8 and 6.1.1.4'
O O 0.0106 0.0060 'International Tables Vol C Tables 4.2.6.8 and 6.1.1.4'

loop_
_geom_angle_atom_site_label_1
_geom_angle_atom_site_label_2
_geom_angle_atom_site_label_3
_geom_angle
_geom_angle_site_symmetry_1
_geom_angle_site_symmetry_3
O Cu O 158.22(17) . 4_665
O Cu N 91.70(11) . 4_665
O Cu N 91.65(11) 4_665 4_665
O Cu N 91.65(11) . .
O Cu N 91.70(11) 4_665 .
N Cu N 162.19(18) 4_665 .
C1 O Cu 127.0(2) . .
C11 N C12 119.2(3) . .
C11 N Cu 123.3(2) . .
C12 N Cu 117.5(2) . .
O C1 C10 124.9(3) . .
O C1 C2 116.3(3) . .
C10 C1 C2 118.7(3) . .
C3 C2 C1 121.1(4) . .
C3 C2 H2A 119.5 . .
C1 C2 H2A 119.5 . .
C2 C3 C4 122.0(4) . .
C2 C3 H3A 119.0 . .
C4 C3 H3A 119.0 . .
C5 C4 C3 121.9(4) . .
C5 C4 C9 119.1(4) . .
C3 C4 C9 119.0(3) . .
C6 C5 C4 121.9(5) . .
C6 C5 H5A 119.0 . .
C4 C5 H5A 119.0 . .
C5 C6 C7 119.7(4) . .
C5 C6 H6A 120.1 . .
C7 C6 H6A 120.1 . .
C8 C7 C6 119.9(4) . .
C8 C7 H7A 120.0 . .
C6 C7 H7A 120.0 . .
C7 C8 C9 121.9(4) . .
C7 C8 H8A 119.1 . .
C9 C8 H8A 119.1 . .
C8 C9 C4 117.4(3) . .
C8 C9 C10 123.9(3) . .
C4 C9 C10 118.7(3) . .
C1 C10 C11 120.7(3) . .
C1 C10 C9 120.2(3) . .
C11 C10 C9 118.8(3) . .
N C11 C10 127.0(3) . .
N C11 H11A 116.5 . .
C10 C11 H11A 116.5 . .
N C12 C13 107.7(4) . .
N C12 C14 113.8(3) . .
C13 C12 C14 115.3(4) . .
N C12 H12A 106.5 . .
C13 C12 H12A 106.5 . .
C14 C12 H12A 106.5 . .
C12 C13 H13A 109.5 . .
C12 C13 H13B 109.5 . .
H13A C13 H13B 109.5 . .
C12 C13 H13C 109.5 . .
H13A C13 H13C 109.5 . .
H13B C13 H13C 109.5 . .
C15 C14 C19 117.1(5) . .
C15 C14 C12 122.5(5) . .
C19 C14 C12 120.2(5) . .
C14 C15 C16 121.3(6) . .
C14 C15 H15A 119.4 . .
C16 C15 H15A 119.4 . .
C17 C16 C15 118.6(6) . .
C17 C16 H16A 120.7 . .
C15 C16 H16A 120.7 . .
C16 C17 C18 123.1(7) . .
C16 C17 H17A 118.5 . .
C18 C17 H17A 118.5 . .
C17 C18 C19 117.7(7) . .
C17 C18 H18A 121.2 . .
C19 C18 H18A 121.2 . .
C18 C19 C14 122.2(6) . .
C18 C19 H19A 118.9 . .
C14 C19 H19A 118.9 . .

loop_
_geom_bond_atom_site_label_1
_geom_bond_atom_site_label_2
_geom_bond_distance
_geom_bond_site_symmetry_2
Cu O 1.893(2) .
Cu O 1.893(2) 4_665
Cu N 1.960(3) 4_665
Cu N 1.960(3) .
O C1 1.291(4) .
N C11 1.288(4) .
N C12 1.483(5) .
C1 C10 1.399(5) .
C1 C2 1.433(5) .
C2 C3 1.350(6) .
C2 H2A 0.9300 .
C3 C4 1.412(6) .
C3 H3A 0.9300 .
C4 C5 1.404(5) .
C4 C9 1.424(6) .
C5 C6 1.353(7) .
C5 H5A 0.9300 .
C6 C7 1.393(7) .
C6 H6A 0.9300 .
C7 C8 1.380(6) .
C7 H7A 0.9300 .
C8 C9 1.401(6) .
C8 H8A 0.9300 .
C9 C10 1.449(5) .
C10 C11 1.426(5) .
C11 H11A 0.9300 .
C12 C13 1.496(8) .
C12 C14 1.510(6) .
C12 H12A 0.9800 .
C13 H13A 0.9600 .
C13 H13B 0.9600 .
C13 H13C 0.9600 .
C14 C15 1.372(7) .
C14 C19 1.387(8) .
C15 C16 1.400(8) .
C15 H15A 0.9300 .
C16 C17 1.333(11) .
C16 H16A 0.9300 .
C17 C18 1.360(11) .
C17 H17A 0.9300 .
C18 C19 1.379(8) .
C18 H18A 0.9300 .
C19 H19A 0.9300 .

loop_
_geom_torsion_atom_site_label_1
_geom_torsion_atom_site_label_2
_geom_torsion_atom_site_label_3
_geom_torsion_atom_site_label_4
_geom_torsion
_geom_torsion_site_symmetry_1
O Cu O C1 76.0(3) 4_665
N Cu O C1 174.8(3) 4_665
N Cu O C1 -22.7(3) .
O Cu N C11 18.9(3) .
O Cu N C11 -139.6(3) 4_665
N Cu N C11 119.6(3) 4_665
O Cu N C12 -159.7(3) .
O Cu N C12 41.9(3) 4_665
N Cu N C12 -58.9(3) 4_665
Cu O C1 C10 12.0(6) .
Cu O C1 C2 -170.3(3) .
O C1 C2 C3 178.9(4) .
C10 C1 C2 C3 -3.2(7) .
C1 C2 C3 C4 -1.1(7) .
C2 C3 C4 C5 -177.8(5) .
C2 C3 C4 C9 2.0(7) .
C3 C4 C5 C6 177.1(5) .
C9 C4 C5 C6 -2.6(7) .
C4 C5 C6 C7 0.4(8) .
C5 C6 C7 C8 1.6(7) .
C6 C7 C8 C9 -1.3(7) .
C7 C8 C9 C4 -0.9(6) .
C7 C8 C9 C10 -179.2(4) .
C5 C4 C9 C8 2.8(6) .
C3 C4 C9 C8 -176.9(4) .
C5 C4 C9 C10 -178.8(4) .
C3 C4 C9 C10 1.4(6) .
O C1 C10 C11 10.3(6) .
C2 C1 C10 C11 -167.4(4) .
O C1 C10 C9 -175.8(4) .
C2 C1 C10 C9 6.6(6) .
C8 C9 C10 C1 172.5(4) .
C4 C9 C10 C1 -5.7(5) .
C8 C9 C10 C11 -13.5(6) .
C4 C9 C10 C11 168.3(4) .
C12 N C11 C10 173.4(4) .
Cu N C11 C10 -5.0(6) .
C1 C10 C11 N -13.6(6) .
C9 C10 C11 N 172.3(4) .
C11 N C12 C13 -108.1(4) .
Cu N C12 C13 70.4(4) .
C11 N C12 C14 21.0(6) .
Cu N C12 C14 -160.5(3) .
N C12 C14 C15 -100.5(6) .
C13 C12 C14 C15 24.7(7) .
N C12 C14 C19 75.1(6) .
C13 C12 C14 C19 -159.7(6) .
C19 C14 C15 C16 1.2(9) .
C12 C14 C15 C16 176.9(6) .
C14 C15 C16 C17 -2.0(12) .
C15 C16 C17 C18 2.0(14) .
C16 C17 C18 C19 -1.3(14) .
C17 C18 C19 C14 0.4(11) .
C15 C14 C19 C18 -0.4(9) .
C12 C14 C19 C18 -176.2(6) .
